data_4503439
loop_
_publ_author_name
'Qi, Yan'
'Che, Yunxia'
'Luo, Feng'
'Batten, Stuart R.'
'Liu, Yang'
'Zheng, Jimin'

_publ_section_title
;
 A Variety of 1D to 3D Metal&#x2212;Organic Coordination Architectures
 Assembled with
 1,1&#x2032;-(2,2&#x2032;-Oxybis(ethane-2,1-diyl))bis(1H-imidazole)
;
_journal_issue 5
_journal_name_full 'Crystal Growth &amp; Design'
_journal_page_first 1654
_journal_paper_doi 10.1021/cg7011217
_journal_volume 8
_journal_year 2008
_chemical_formula_sum 'C36 H42 N8 O13 Zn2'
_chemical_formula_weight 925.52
_chemical_name_systematic
; 
 ? 
;
_space_group_IT_number 15
_symmetry_cell_setting monoclinic
_symmetry_space_group_name_Hall '-C 2yc'
_symmetry_space_group_name_H-M 'C 1 2/c 1'
_atom_sites_solution_hydrogens geom
_atom_sites_solution_primary direct
_atom_sites_solution_secondary difmap
_audit_creation_method SHELXL-97
_cell_angle_alpha 90.00
_cell_angle_beta 99.335(3)
_cell_angle_gamma 90.00
_cell_formula_units_Z 4
_cell_length_a 17.935(3)
_cell_length_b 11.1424(17)
_cell_length_c 21.448(3)
_cell_measurement_reflns_used 2821
_cell_measurement_temperature 294(2)
_cell_measurement_theta_max 22.04
_cell_measurement_theta_min 2.16
_cell_volume 4229.4(11)
_computing_cell_refinement 'RAXIS-RAPID Auto(Rigaku, 2004)'
_computing_data_collection 'RAXIS-RAPID Auto(Rigaku, 2004)'
_computing_data_reduction 'CrystalStructure(Rigaku/MSC, 2004)'
_computing_molecular_graphics 'SHELXL-97 (Sheldrick, 2001)'
_computing_publication_material 'SHELXL-97 (Sheldrick, 1997)'
_computing_structure_refinement 'SHELXL-97 (Sheldrick, 1997)'
_computing_structure_solution 'SHELXS-97 (Sheldrick, 1997)'
_diffrn_ambient_temperature 298(2)
_diffrn_measured_fraction_theta_full 0.994
_diffrn_measured_fraction_theta_max 0.994
_diffrn_measurement_device_type 'rigaku r-axis rapid IP area detector'
_diffrn_measurement_method '\w scans'
_diffrn_radiation_monochromator graphite
_diffrn_radiation_probe x-ray
_diffrn_radiation_type MoK\a
_diffrn_radiation_wavelength 0.71073
_diffrn_reflns_av_R_equivalents 0.0428
_diffrn_reflns_av_sigmaI/netI 0.0557
_diffrn_reflns_limit_h_max 22
_diffrn_reflns_limit_h_min -22
_diffrn_reflns_limit_k_max 9
_diffrn_reflns_limit_k_min -13
_diffrn_reflns_limit_l_max 26
_diffrn_reflns_limit_l_min -23
_diffrn_reflns_number 11909
_diffrn_reflns_theta_full 26.45
_diffrn_reflns_theta_max 26.45
_diffrn_reflns_theta_min 1.92
_diffrn_source 'rotating anode'
_exptl_absorpt_coefficient_mu 1.205
_exptl_absorpt_correction_T_max 0.8689
_exptl_absorpt_correction_T_min 0.8123
_exptl_absorpt_correction_type multi-scan
_exptl_crystal_colour colourless
_exptl_crystal_density_diffrn 1.454
_exptl_crystal_density_meas ?
_exptl_crystal_density_method 'not measured'
_exptl_crystal_description block
_exptl_crystal_F_000 1912
_exptl_crystal_size_max 0.18
_exptl_crystal_size_mid 0.16
_exptl_crystal_size_min 0.12
_refine_diff_density_max 0.767
_refine_diff_density_min -0.423
_refine_diff_density_rms 0.072
_refine_ls_extinction_method none
_refine_ls_goodness_of_fit_ref 1.015
_refine_ls_hydrogen_treatment constr
_refine_ls_matrix_type full
_refine_ls_number_parameters 277
_refine_ls_number_reflns 4336
_refine_ls_number_restraints 0
_refine_ls_restrained_S_all 1.015
_refine_ls_R_factor_all 0.0931
_refine_ls_R_factor_gt 0.0524
_refine_ls_shift/su_max 0.001
_refine_ls_shift/su_mean 0.000
_refine_ls_structure_factor_coef Fsqd
_refine_ls_weighting_details 'calc w=1/[\s^2^(Fo^2^)+(0.0879P)^2^+1.6007P] where P=(Fo^2^+2Fc^2^)/3'
_refine_ls_weighting_scheme calc
_refine_ls_wR_factor_gt 0.1384
_refine_ls_wR_factor_ref 0.1611
_reflns_number_gt 2716
_reflns_number_total 4336
_reflns_threshold_expression >2sigma(I)
_cod_data_source_file cg7011217-file004.cif
_cod_data_source_block 070430cm
_cod_depositor_comments
;
The following automatic conversions were performed:

'_symmetry_cell_setting' value 'Monoclinic' changed to 'monoclinic'
according to /home/saulius/struct/CIF-dictionaries/cif_core.dic
dictionary named 'cif_core.dic' version 2.4.1 from 2010-06-29.

Automatic conversion script
Id: cif_fix_values 1715 2011-07-08 13:25:40Z adriana 

The following automatic conversions were performed:

'_exptl_crystal_density_meas' value 'NONE' was changed to '?' - the
value is perceived as not measured.

Automatic conversion script
Id: cif_fix_values 3008 2015-01-20 13:52:24Z robertas 
;
_cod_original_sg_symbol_H-M C2/c
_cod_database_code 4503439

loop_
_symmetry_equiv_pos_as_xyz
'x, y, z'
'-x, y, -z+1/2'
'x+1/2, y+1/2, z'
'-x+1/2, y+1/2, -z+1/2'
'-x, -y, -z'
'x, -y, z-1/2'
'-x+1/2, -y+1/2, -z'
'x+1/2, -y+1/2, z-1/2'

loop_
_atom_site_label
_atom_site_type_symbol
_atom_site_fract_x
_atom_site_fract_y
_atom_site_fract_z
_atom_site_U_iso_or_equiv
_atom_site_adp_type
_atom_site_occupancy
_atom_site_symmetry_multiplicity
_atom_site_calc_flag
_atom_site_refinement_flags
_atom_site_disorder_assembly
_atom_site_disorder_group
C1 C 0.7077(3) 0.5848(5) 0.7273(2) 0.0687(13) Uani 1 1 d . . .
H1 H 0.7414 0.5468 0.7050 0.082 Uiso 1 1 calc R . .
C2 C 0.6092(4) 0.6623(9) 0.7526(3) 0.148(4) Uani 1 1 d . . .
H2 H 0.5601 0.6906 0.7505 0.178 Uiso 1 1 calc R . .
C3 C 0.6629(6) 0.6671(8) 0.8035(3) 0.154(4) Uani 1 1 d . . .
H3 H 0.6577 0.6970 0.8430 0.185 Uiso 1 1 calc R . .
C4 C 0.7983(4) 0.5987(8) 0.8287(3) 0.125(3) Uani 1 1 d . . .
H4A H 0.8022 0.6495 0.8658 0.150 Uiso 1 1 calc R . .
H4B H 0.8394 0.6192 0.8063 0.150 Uiso 1 1 calc R . .
C5 C 0.8053(4) 0.4693(9) 0.8488(4) 0.136(3) Uani 1 1 d . . .
H5A H 0.8000 0.4173 0.8121 0.163 Uiso 1 1 calc R . .
H5B H 0.8543 0.4548 0.8743 0.163 Uiso 1 1 calc R . .
C6 C 0.7408(3) 0.3271(7) 0.8970(4) 0.108(2) Uani 1 1 d . . .
H6A H 0.7878 0.2974 0.9208 0.130 Uiso 1 1 calc R . .
H6B H 0.7299 0.2820 0.8579 0.130 Uiso 1 1 calc R . .
C7 C 0.6787(3) 0.3109(6) 0.9342(3) 0.0880(17) Uani 1 1 d . . .
H7A H 0.6747 0.2266 0.9444 0.106 Uiso 1 1 calc R . .
H7B H 0.6907 0.3549 0.9736 0.106 Uiso 1 1 calc R . .
C8 C 0.5679(2) 0.4482(4) 0.9150(2) 0.0576(11) Uani 1 1 d . . .
H8 H 0.5838 0.4985 0.9492 0.069 Uiso 1 1 calc R . .
C9 C 0.5033(3) 0.3691(5) 0.8335(2) 0.0751(15) Uani 1 1 d . . .
H9 H 0.4650 0.3542 0.7997 0.090 Uiso 1 1 calc R . .
C10 C 0.5655(3) 0.3024(5) 0.8488(2) 0.0800(15) Uani 1 1 d . . .
H10 H 0.5782 0.2342 0.8278 0.096 Uiso 1 1 calc R . .
C11 C 0.7069(2) 0.4549(4) 0.5696(2) 0.0526(10) Uani 1 1 d . . .
C12 C 0.7292(2) 0.3487(4) 0.53287(17) 0.0435(9) Uani 1 1 d . . .
C13 C 0.6762(2) 0.2649(4) 0.50806(19) 0.0510(10) Uani 1 1 d . . .
H13 H 0.6261 0.2745 0.5133 0.061 Uiso 1 1 calc R . .
C14 C 0.8035(2) 0.3322(4) 0.5242(2) 0.0552(11) Uani 1 1 d . . .
H14 H 0.8400 0.3880 0.5407 0.066 Uiso 1 1 calc R . .
C15 C 0.5217(2) 0.7919(4) 0.5816(2) 0.0571(11) Uani 1 1 d . . .
C16 C 0.5094(2) 0.8998(4) 0.5393(2) 0.0503(10) Uani 1 1 d . . .
C17 C 0.4949(2) 1.0116(4) 0.5631(2) 0.0582(11) Uani 1 1 d . . .
H17 H 0.4918 1.0200 0.6058 0.070 Uiso 1 1 calc R . .
C18 C 0.5149(2) 0.8899(4) 0.4759(2) 0.0583(11) Uani 1 1 d . . .
H18 H 0.5253 0.8156 0.4594 0.070 Uiso 1 1 calc R . .
N1 N 0.6373(2) 0.6095(4) 0.70420(17) 0.0678(11) Uani 1 1 d . . .
N2 N 0.7246(3) 0.6214(5) 0.7870(2) 0.0862(14) Uani 1 1 d . . .
N3 N 0.6063(2) 0.3525(4) 0.90020(16) 0.0613(10) Uani 1 1 d . . .
N4 N 0.5046(2) 0.4623(3) 0.87491(16) 0.0540(9) Uani 1 1 d . . .
O1 O 0.63725(17) 0.4654(3) 0.57014(16) 0.0728(10) Uani 1 1 d . . .
O2 O 0.75546(19) 0.5261(3) 0.59454(18) 0.0830(11) Uani 1 1 d . . .
O3 O 0.55501(17) 0.7038(3) 0.56050(14) 0.0653(8) Uani 1 1 d . . .
O4 O 0.5006(2) 0.7921(3) 0.63389(18) 0.0825(10) Uani 1 1 d . . .
O5 O 0.7477(3) 0.4468(5) 0.8840(3) 0.1212(17) Uani 1 1 d . . .
O6 O 0.1269(4) 0.4438(9) 0.2972(4) 0.091(4) Uani 0.498(14) 1 d P A 1
O7 O 0.0000 0.5710(12) 0.2500 0.261(7) Uani 1 2 d S . .
O6' O 0.1128(5) 0.5394(10) 0.3267(4) 0.104(4) Uani 0.502(14) 1 d P A 2
Zn1 Zn 0.58229(3) 0.57248(4) 0.61813(2) 0.0507(2) Uani 1 1 d . . .

loop_
_atom_site_aniso_label
_atom_site_aniso_U_11
_atom_site_aniso_U_22
_atom_site_aniso_U_33
_atom_site_aniso_U_23
_atom_site_aniso_U_13
_atom_site_aniso_U_12
C1 0.066(3) 0.083(4) 0.054(3) -0.009(2) 0.000(2) -0.004(3)
C2 0.149(6) 0.217(10) 0.068(4) -0.052(5) -0.015(4) 0.106(7)
C3 0.203(9) 0.172(9) 0.074(5) -0.039(5) -0.017(5) 0.085(7)
C4 0.112(5) 0.171(8) 0.075(4) 0.027(4) -0.037(4) -0.062(5)
C5 0.060(4) 0.193(9) 0.143(7) 0.076(6) -0.018(4) -0.011(5)
C6 0.084(4) 0.103(5) 0.136(6) 0.038(4) 0.012(4) 0.036(4)
C7 0.104(4) 0.088(4) 0.073(3) 0.026(3) 0.018(3) 0.045(3)
C8 0.065(3) 0.052(3) 0.054(3) -0.001(2) 0.005(2) 0.004(2)
C9 0.081(4) 0.096(4) 0.049(3) -0.022(3) 0.009(2) -0.006(3)
C10 0.109(4) 0.071(4) 0.066(3) -0.016(3) 0.030(3) 0.009(3)
C11 0.053(3) 0.049(3) 0.055(2) -0.007(2) 0.007(2) 0.008(2)
C12 0.042(2) 0.043(2) 0.045(2) -0.0017(17) 0.0065(17) 0.0023(17)
C13 0.0340(19) 0.053(3) 0.068(3) -0.012(2) 0.0135(18) 0.0004(18)
C14 0.039(2) 0.048(2) 0.078(3) -0.017(2) 0.009(2) -0.0060(19)
C15 0.041(2) 0.049(3) 0.079(3) -0.004(2) 0.003(2) -0.003(2)
C16 0.034(2) 0.041(2) 0.074(3) -0.008(2) 0.0031(19) 0.0006(17)
C17 0.053(3) 0.055(3) 0.066(3) -0.011(2) 0.006(2) 0.008(2)
C18 0.057(3) 0.046(2) 0.072(3) -0.011(2) 0.009(2) 0.005(2)
N1 0.073(3) 0.075(3) 0.052(2) -0.0131(19) -0.0007(19) 0.011(2)
N2 0.105(4) 0.087(3) 0.056(3) -0.001(2) -0.017(2) -0.021(3)
N3 0.076(3) 0.061(2) 0.048(2) 0.0045(18) 0.0127(18) 0.017(2)
N4 0.056(2) 0.060(2) 0.0454(19) -0.0004(17) 0.0069(17) -0.0009(18)
O1 0.0504(18) 0.080(2) 0.088(2) -0.0301(19) 0.0115(17) 0.0170(16)
O2 0.071(2) 0.073(2) 0.106(3) -0.044(2) 0.017(2) -0.0053(19)
O3 0.072(2) 0.0540(19) 0.0676(19) -0.0008(15) 0.0053(15) 0.0158(16)
O4 0.099(3) 0.068(2) 0.088(3) 0.0090(19) 0.038(2) 0.009(2)
O5 0.084(3) 0.139(5) 0.135(4) 0.061(3) 0.000(3) 0.008(3)
O6 0.071(5) 0.093(7) 0.116(7) -0.004(5) 0.032(5) -0.003(4)
O7 0.198(11) 0.254(17) 0.309(17) 0.000 -0.021(11) 0.000
O6' 0.103(7) 0.122(9) 0.090(6) 0.006(6) 0.026(5) 0.012(6)
Zn1 0.0474(3) 0.0514(3) 0.0525(3) -0.0084(2) 0.0050(2) 0.0084(2)

loop_
_atom_type_symbol
_atom_type_description
_atom_type_scat_dispersion_real
_atom_type_scat_dispersion_imag
_atom_type_scat_source
C C 0.0033 0.0016 'International Tables Vol C Tables 4.2.6.8 and 6.1.1.4'
H H 0.0000 0.0000 'International Tables Vol C Tables 4.2.6.8 and 6.1.1.4'
N N 0.0061 0.0033 'International Tables Vol C Tables 4.2.6.8 and 6.1.1.4'
O O 0.0106 0.0060 'International Tables Vol C Tables 4.2.6.8 and 6.1.1.4'
Zn Zn 0.2839 1.4301 'International Tables Vol C Tables 4.2.6.8 and 6.1.1.4'

loop_
_geom_angle_atom_site_label_1
_geom_angle_atom_site_label_2
_geom_angle_atom_site_label_3
_geom_angle
_geom_angle_site_symmetry_1
_geom_angle_site_symmetry_3
N1 C1 N2 110.8(5) . .
N1 C1 H1 124.6 . .
N2 C1 H1 124.6 . .
C3 C2 N1 109.5(6) . .
C3 C2 H2 125.2 . .
N1 C2 H2 125.2 . .
N2 C3 C2 106.9(6) . .
N2 C3 H3 126.6 . .
C2 C3 H3 126.6 . .
N2 C4 C5 111.0(5) . .
N2 C4 H4A 109.4 . .
C5 C4 H4A 109.4 . .
N2 C4 H4B 109.4 . .
C5 C4 H4B 109.4 . .
H4A C4 H4B 108.0 . .
O5 C5 C4 107.0(7) . .
O5 C5 H5A 110.3 . .
C4 C5 H5A 110.3 . .
O5 C5 H5B 110.3 . .
C4 C5 H5B 110.3 . .
H5A C5 H5B 108.6 . .
O5 C6 C7 109.2(5) . .
O5 C6 H6A 109.8 . .
C7 C6 H6A 109.8 . .
O5 C6 H6B 109.8 . .
C7 C6 H6B 109.8 . .
H6A C6 H6B 108.3 . .
N3 C7 C6 112.2(4) . .
N3 C7 H7A 109.2 . .
C6 C7 H7A 109.2 . .
N3 C7 H7B 109.2 . .
C6 C7 H7B 109.2 . .
H7A C7 H7B 107.9 . .
N4 C8 N3 111.3(4) . .
N4 C8 H8 124.4 . .
N3 C8 H8 124.4 . .
C10 C9 N4 109.8(4) . .
C10 C9 H9 125.1 . .
N4 C9 H9 125.1 . .
C9 C10 N3 107.0(4) . .
C9 C10 H10 126.5 . .
N3 C10 H10 126.5 . .
O2 C11 O1 124.7(4) . .
O2 C11 C12 120.1(4) . .
O1 C11 C12 115.2(4) . .
C13 C12 C14 118.5(4) . .
C13 C12 C11 120.5(4) . .
C14 C12 C11 121.0(4) . .
C14 C13 C12 120.6(4) 7_656 .
C14 C13 H13 119.7 7_656 .
C12 C13 H13 119.7 . .
C13 C14 C12 120.9(4) 7_656 .
C13 C14 H14 119.5 7_656 .
C12 C14 H14 119.5 . .
O4 C15 O3 123.6(4) . .
O4 C15 C16 120.5(4) . .
O3 C15 C16 115.9(4) . .
C18 C16 C17 118.7(4) . .
C18 C16 C15 120.2(4) . .
C17 C16 C15 121.0(4) . .
C18 C17 C16 120.4(4) 5_676 .
C18 C17 H17 119.8 5_676 .
C16 C17 H17 119.8 . .
C17 C18 C16 120.8(4) 5_676 .
C17 C18 H18 119.6 5_676 .
C16 C18 H18 119.6 . .
C1 N1 C2 104.9(5) . .
C1 N1 Zn1 127.6(3) . .
C2 N1 Zn1 127.5(4) . .
C3 N2 C1 107.9(5) . .
C3 N2 C4 127.2(6) . .
C1 N2 C4 124.5(6) . .
C8 N3 C10 107.1(4) . .
C8 N3 C7 126.0(4) . .
C10 N3 C7 127.0(5) . .
C8 N4 C9 104.8(4) . .
C8 N4 Zn1 128.4(3) . 2_656
C9 N4 Zn1 125.7(3) . 2_656
C11 O1 Zn1 130.7(3) . .
C15 O3 Zn1 116.4(3) . .
C6 O5 C5 112.6(6) . .
O3 Zn1 O1 102.95(15) . .
O3 Zn1 N1 118.29(16) . .
O1 Zn1 N1 113.61(15) . .
O3 Zn1 N4 113.12(14) . 2_656
O1 Zn1 N4 97.47(15) . 2_656
N1 Zn1 N4 109.37(16) . 2_656

loop_
_geom_bond_atom_site_label_1
_geom_bond_atom_site_label_2
_geom_bond_distance
_geom_bond_site_symmetry_2
C1 N1 1.309(6) .
C1 N2 1.331(6) .
C1 H1 0.9300 .
C2 C3 1.335(9) .
C2 N1 1.358(7) .
C2 H2 0.9300 .
C3 N2 1.318(9) .
C3 H3 0.9300 .
C4 N2 1.493(7) .
C4 C5 1.505(10) .
C4 H4A 0.9700 .
C4 H4B 0.9700 .
C5 O5 1.398(8) .
C5 H5A 0.9700 .
C5 H5B 0.9700 .
C6 O5 1.372(8) .
C6 C7 1.482(8) .
C6 H6A 0.9700 .
C6 H6B 0.9700 .
C7 N3 1.458(6) .
C7 H7A 0.9700 .
C7 H7B 0.9700 .
C8 N4 1.318(5) .
C8 N3 1.336(5) .
C8 H8 0.9300 .
C9 C10 1.336(7) .
C9 N4 1.364(6) .
C9 H9 0.9300 .
C10 N3 1.342(6) .
C10 H10 0.9300 .
C11 O2 1.234(5) .
C11 O1 1.257(5) .
C11 C12 1.511(6) .
C12 C13 1.376(5) .
C12 C14 1.387(5) .
C13 C14 1.366(5) 7_656
C13 H13 0.9300 .
C14 C13 1.366(5) 7_656
C14 H14 0.9300 .
C15 O4 1.241(5) .
C15 O3 1.270(5) .
C15 C16 1.500(6) .
C16 C18 1.385(6) .
C16 C17 1.388(6) .
C17 C18 1.373(7) 5_676
C17 H17 0.9300 .
C18 C17 1.373(7) 5_676
C18 H18 0.9300 .
N1 Zn1 1.990(4) .
N4 Zn1 2.008(4) 2_656
O1 Zn1 1.945(3) .
O3 Zn1 1.926(3) .
Zn1 N4 2.008(4) 2_656

loop_
_geom_torsion_atom_site_label_1
_geom_torsion_atom_site_label_2
_geom_torsion_atom_site_label_3
_geom_torsion_atom_site_label_4
_geom_torsion
_geom_torsion_site_symmetry_4
N1 C2 C3 N2 1.8(11) .
N2 C4 C5 O5 -62.6(8) .
O5 C6 C7 N3 60.4(7) .
N4 C9 C10 N3 0.3(6) .
O2 C11 C12 C13 176.1(4) .
O1 C11 C12 C13 -6.3(6) .
O2 C11 C12 C14 -2.8(7) .
O1 C11 C12 C14 174.7(4) .
C14 C12 C13 C14 0.1(7) 7_656
C11 C12 C13 C14 -178.9(4) 7_656
C13 C12 C14 C13 -0.1(7) 7_656
C11 C12 C14 C13 178.9(4) 7_656
O4 C15 C16 C18 -163.6(4) .
O3 C15 C16 C18 17.2(6) .
O4 C15 C16 C17 18.5(6) .
O3 C15 C16 C17 -160.7(4) .
C18 C16 C17 C18 0.9(7) 5_676
C15 C16 C17 C18 178.8(4) 5_676
C17 C16 C18 C17 -0.9(7) 5_676
C15 C16 C18 C17 -178.8(4) 5_676
N2 C1 N1 C2 -1.0(7) .
N2 C1 N1 Zn1 -178.9(3) .
C3 C2 N1 C1 -0.5(10) .
C3 C2 N1 Zn1 177.4(6) .
C2 C3 N2 C1 -2.4(10) .
C2 C3 N2 C4 -175.1(7) .
N1 C1 N2 C3 2.2(8) .
N1 C1 N2 C4 175.1(5) .
C5 C4 N2 C3 98.7(10) .
C5 C4 N2 C1 -72.9(8) .
N4 C8 N3 C10 -0.6(5) .
N4 C8 N3 C7 179.8(4) .
C9 C10 N3 C8 0.2(6) .
C9 C10 N3 C7 179.8(5) .
C6 C7 N3 C8 -111.2(6) .
C6 C7 N3 C10 69.3(8) .
N3 C8 N4 C9 0.8(5) .
N3 C8 N4 Zn1 169.0(3) 2_656
C10 C9 N4 C8 -0.7(6) .
C10 C9 N4 Zn1 -169.3(4) 2_656
O2 C11 O1 Zn1 -11.2(7) .
C12 C11 O1 Zn1 171.5(3) .
O4 C15 O3 Zn1 -6.6(6) .
C16 C15 O3 Zn1 172.6(3) .
C7 C6 O5 C5 -179.9(5) .
C4 C5 O5 C6 170.7(6) .
C15 O3 Zn1 O1 -176.0(3) .
C15 O3 Zn1 N1 -49.8(4) .
C15 O3 Zn1 N4 80.0(3) 2_656
C11 O1 Zn1 O3 95.3(4) .
C11 O1 Zn1 N1 -33.8(5) .
C11 O1 Zn1 N4 -148.8(4) 2_656
C1 N1 Zn1 O3 -110.4(4) .
C2 N1 Zn1 O3 72.2(7) .
C1 N1 Zn1 O1 10.5(5) .
C2 N1 Zn1 O1 -167.0(6) .
C1 N1 Zn1 N4 118.2(5) 2_656
C2 N1 Zn1 N4 -59.3(7) 2_656
